data_1001748
loop_
_publ_author_name
'Boudin, S'
'Grandin, A'
'Labbe, Ph'
'Provost, J'
'Raveau, B'

_publ_section_title
;
The V(III) monophosphate series A V2 O (P O4)2 with A = Cd, Ca, Sr:
structure and magnetism
;
_journal_coden_ASTM JSSCBI
_journal_name_full 'Journal of Solid State Chemistry'
_journal_page_first 325
_journal_page_last 330
_journal_paper_doi 10.1006/jssc.1996.0390
_journal_volume 127
_journal_year 1996
_chemical_formula_structural 'Sr V2 O (P O4)2'
_chemical_formula_sum 'O9 P2 Sr V2'
_chemical_name_systematic
;
Strontium divanadium(III) oxide bis(phosphate(V))
;
_space_group_IT_number 62
_symmetry_cell_setting orthorhombic
_symmetry_Int_Tables_number 62
_symmetry_space_group_name_Hall '-P 2ac 2n'
_symmetry_space_group_name_H-M 'P n m a'
_cell_angle_alpha 90
_cell_angle_beta 90
_cell_angle_gamma 90
_cell_formula_units_Z 4
_cell_length_a 14.220(1)
_cell_length_b 6.5138(6)
_cell_length_c 7.5166(8)
_cell_volume 696.2
_refine_ls_R_factor_all 0.039
_cod_database_code 1001748

loop_
_symmetry_equiv_pos_as_xyz
x,y,z
1/2+x,1/2-y,1/2-z
-x,1/2+y,-z
1/2-x,-y,1/2+z
-x,-y,-z
1/2-x,1/2+y,1/2+z
x,1/2-y,z
1/2+x,y,1/2-z

loop_
_atom_site_label
_atom_site_type_symbol
_atom_site_symmetry_multiplicity
_atom_site_Wyckoff_symbol
_atom_site_fract_x
_atom_site_fract_y
_atom_site_fract_z
_atom_site_occupancy
_atom_site_attached_hydrogens
_atom_site_calc_flag
Sr1 Sr2+ 4 c 0.21944(8) 0.25 0.1229(2) 1. 0 d
V1 V3+ 4 c 0.3821(1) 0.75 0.1532(3) 1. 0 d
V2 V3+ 4 a 0. 0.5 0. 1. 0 d
P1 P5+ 4 c 0.1892(2) 0.75 0.1119(4) 1. 0 d
P2 P5+ 4 c 0.4389(2) 0.25 0.1450(4) 1. 0 d
O1 O2- 8 d 0.3744(4) 0.437(1) 0.1372(8) 1. 0 d
O2 O2- 4 c 0.2648(6) 0.75 -0.032(1) 1. 0 d
O3 O2- 4 c 0.4864(6) 0.75 -0.005(1) 1. 0 d
O4 O2- 4 c 0.2496(6) 0.75 0.281(1) 1. 0 d
O5 O2- 4 c 0.4452(5) 0.75 0.376(1) 1. 0 d
O6 O2- 4 c -0.0111(6) 0.25 0.171(1) 1. 0 d
O7 O2- 8 d 0.1266(4) 0.5607(9) 0.1026(8) 1. 0 d

loop_
_atom_type_symbol
_atom_type_oxidation_number
Sr2+ 2.000
V3+ 3.000
P5+ 5.000
O2- -2.000
